data_7056428
loop_
_publ_author_name
'Yilmaz, Veysel T.'
'Icsel, Ceyda'
'Suyunova, Feruza'
'Ayg\"un, Muhittin'
'Cevatemre, Buse'
'Ulukaya, Engin'

_publ_section_title
;
 Synthesis, structures, DNA/protein binding, molecular docking, anticancer
 activity and ROS generation of Ni(II), Cu(II) and Zn(II)
 5,5-diethylbarbiturate complexes with bis(2-pyridylmethyl)amine and
 terpyridine
;
_journal_name_full 'New J. Chem.'
_journal_paper_doi 10.1039/C7NJ00887B
_journal_year 2017
_chemical_formula_moiety 'C28 H35 Cu N7 O6, H2 O'
_chemical_formula_sum 'C28 H37 Cu N7 O7'
_chemical_formula_weight 647.18
_space_group_crystal_system monoclinic
_space_group_IT_number 14
_space_group_name_Hall '-P 2yn'
_space_group_name_H-M_alt 'P 1 21/n 1'
_symmetry_space_group_name_Hall '-P 2yn'
_symmetry_space_group_name_H-M 'P 1 21/n 1'
_atom_sites_solution_hydrogens mixed
_atom_sites_solution_primary iterative
_audit_creation_date 2017-02-20
_audit_creation_method
;
Olex2 1.2
(compiled 2017.01.04 svn.r3372 for OlexSys, GUI svn.r5292)
;
_audit_update_record
;
2017-02-22 deposited with the CCDC.
2017-07-12 downloaded from the CCDC.
;
_cell_angle_alpha 90
_cell_angle_beta 98.522(3)
_cell_angle_gamma 90
_cell_formula_units_Z 4
_cell_length_a 11.9550(3)
_cell_length_b 13.1256(4)
_cell_length_c 19.5245(5)
_cell_measurement_reflns_used 5738
_cell_measurement_temperature 294(2)
_cell_measurement_theta_max 28.9880
_cell_measurement_theta_min 3.5130
_cell_volume 3029.89(14)
_computing_cell_refinement
;
CrysAlisPro, Agilent Technologies,
Version 1.171.37.35 (release 13-08-2014 CrysAlis171 .NET)
(compiled Aug 13 2014,18:06:01)
;
_computing_data_collection
;
CrysAlisPro, Agilent Technologies,
Version 1.171.37.35 (release 13-08-2014 CrysAlis171 .NET)
(compiled Aug 13 2014,18:06:01)
;
_computing_data_reduction
;
CrysAlisPro, Agilent Technologies,
Version 1.171.37.35 (release 13-08-2014 CrysAlis171 .NET)
(compiled Aug 13 2014,18:06:01)
;
_computing_molecular_graphics 'Olex2 (Dolomanov et al., 2009)'
_computing_publication_material 'Olex2 (Dolomanov et al., 2009)'
_computing_structure_refinement 'ShelXL (Sheldrick, 2015)'
_computing_structure_solution
;
Superflip (Palatinus & Chapuis, 2007;Palatinus & van der Lee, 2008;
Palatinus et al., 2012)
;
_diffrn_ambient_temperature 294(2)
_diffrn_detector 'CCD plate'
_diffrn_detector_area_resol_mean 8.0667
_diffrn_detector_type Eos
_diffrn_measured_fraction_theta_full 0.998
_diffrn_measured_fraction_theta_max 0.998
_diffrn_measurement_details
;
#__ type_ start__ end____ width___ exp.time_
  1 omega    8.00   56.00   1.0000    8.9350
omega____ theta____ kappa____ phi______ frames
    -       17.4380   57.0000    0.0000 48

#__ type_ start__ end____ width___ exp.time_
  2 omega   -8.00   62.00   1.0000    8.9350
omega____ theta____ kappa____ phi______ frames
    -       17.4380   37.0000 -180.0000 70

#__ type_ start__ end____ width___ exp.time_
  3 omega   38.00   82.00   1.0000    8.9350
omega____ theta____ kappa____ phi______ frames
    -       17.4380   57.0000 -180.0000 44

#__ type_ start__ end____ width___ exp.time_
  4 omega  -77.00    2.00   1.0000    8.9350
omega____ theta____ kappa____ phi______ frames
    -      -19.4692  -57.0000 -120.0000 79
;
_diffrn_measurement_device 'four-circle diffractometer'
_diffrn_measurement_device_type 'Xcalibur, Eos'
_diffrn_measurement_method '\w scans'
_diffrn_orient_matrix_UB_11 -0.0144263000
_diffrn_orient_matrix_UB_12 0.0429547000
_diffrn_orient_matrix_UB_13 -0.0215301000
_diffrn_orient_matrix_UB_21 -0.0581885000
_diffrn_orient_matrix_UB_22 -0.0118629000
_diffrn_orient_matrix_UB_23 -0.0013952000
_diffrn_orient_matrix_UB_31 -0.0022283000
_diffrn_orient_matrix_UB_32 0.0305559000
_diffrn_orient_matrix_UB_33 0.0297345000
_diffrn_radiation_monochromator graphite
_diffrn_radiation_probe x-ray
_diffrn_radiation_type MoK\a
_diffrn_radiation_wavelength 0.71073
_diffrn_reflns_av_R_equivalents 0.0224
_diffrn_reflns_av_unetI/netI 0.0347
_diffrn_reflns_Laue_measured_fraction_full 0.998
_diffrn_reflns_Laue_measured_fraction_max 0.998
_diffrn_reflns_limit_h_max 14
_diffrn_reflns_limit_h_min -14
_diffrn_reflns_limit_k_max 14
_diffrn_reflns_limit_k_min -16
_diffrn_reflns_limit_l_max 15
_diffrn_reflns_limit_l_min -24
_diffrn_reflns_number 13688
_diffrn_reflns_point_group_measured_fraction_full 0.998
_diffrn_reflns_point_group_measured_fraction_max 0.998
_diffrn_reflns_theta_full 25.242
_diffrn_reflns_theta_max 26.369
_diffrn_reflns_theta_min 2.958
_diffrn_source 'Enhance (Mo) X-ray Source'
_exptl_absorpt_coefficient_mu 0.778
_exptl_absorpt_correction_T_max 0.852
_exptl_absorpt_correction_T_min 0.754
_exptl_absorpt_correction_type analytical
_exptl_absorpt_process_details
;
CrysAlisPro, Agilent Technologies,
Version 1.171.37.35 (release 13-08-2014 CrysAlis171 .NET)
(compiled Aug 13 2014,18:06:01)
Analytical numeric absorption correction using a multifaceted crystal
            model based on expressions derived by R.C. Clark & J.S. Reid.
(Clark, R. C. & Reid, J. S. (1995). Acta Cryst. A51, 887-897)
Empirical absorption correction using spherical harmonics,
 implemented in SCALE3 ABSPACK scaling algorithm.
;
_exptl_crystal_colour blue
_exptl_crystal_colour_primary blue
_exptl_crystal_density_diffrn 1.419
_exptl_crystal_description prism
_exptl_crystal_F_000 1356
_exptl_crystal_size_max 0.526
_exptl_crystal_size_mid 0.4047
_exptl_crystal_size_min 0.2679
_refine_diff_density_max 0.473
_refine_diff_density_min -0.454
_refine_diff_density_rms 0.054
_refine_ls_extinction_method none
_refine_ls_goodness_of_fit_ref 1.051
_refine_ls_hydrogen_treatment mixed
_refine_ls_matrix_type full
_refine_ls_number_parameters 417
_refine_ls_number_reflns 6192
_refine_ls_number_restraints 2
_refine_ls_restrained_S_all 1.051
_refine_ls_R_factor_all 0.0527
_refine_ls_R_factor_gt 0.0402
_refine_ls_shift/su_max 0.000
_refine_ls_shift/su_mean 0.000
_refine_ls_structure_factor_coef Fsqd
_refine_ls_weighting_details 'w=1/[\s^2^(Fo^2^)+(0.0473P)^2^+1.6338P] where P=(Fo^2^+2Fc^2^)/3'
_refine_ls_weighting_scheme calc
_refine_ls_wR_factor_gt 0.0982
_refine_ls_wR_factor_ref 0.1049
_reflns_Friedel_coverage 0.000
_reflns_number_gt 5108
_reflns_number_total 6192
_reflns_threshold_expression 'I > 2\s(I)'
_cod_data_source_file c7nj00887b2.cif
_cod_data_source_block CCDC_1511705
_cod_original_cell_volume 3029.90(14)
_cod_database_code 7056428
_shelx_shelxl_version_number 2016/6
_chemical_oxdiff_formula 'C28 H34 Cu N7 O7'
_shelx_space_group_comment
;
The symmetry employed for this shelxl refinement is uniquely defined
by the following loop, which should always be used as a source of
symmetry information in preference to the above space-group names.
They are only intended as comments.
;
_reflns_odcompleteness_completeness 99.77
_reflns_odcompleteness_iscentric 1
_reflns_odcompleteness_theta 26.32
_olex2_refinement_description
;
1. Fixed Uiso
 At 1.2 times of:
  All C(H) groups, All C(H,H) groups, All N(H) groups
 At 1.5 times of:
  All C(H,H,H) groups, All O(H,H) groups
2. Restrained distances
 N2A-H2A
 0.86 with sigma of 0.02
 N2B-H2B
 0.86 with sigma of 0.02
3. Others
 Sof(N2B)=1-FVAR(1)
 Sof(N2A)=FVAR(1)
 Fixed Sof: H2A(0.475) H2B(0.525)
4.a Free rotating group:
 O7W(H7WA,H7WB)
4.b Secondary CH2 refined with riding coordinates:
 C6(H6A,H6B), C7(H7A,H7B), C14(H14A,H14B), C16(H16A,H16B), C22(H22A,H22B),
 C24(H24A,H24B)
4.c Aromatic/amide H refined with riding coordinates:
 N7(H7), C1(H1), C2(H2), C3(H3), C4(H4), C9(H9), C10(H10), C11(H11), C12(H12)
4.d Idealised Me refined as rotating group:
 C13(H13A,H13B,H13C), C17(H17A,H17B,H17C), C21(H21A,H21B,H21C), C25(H25A,H25B,
 H25C)
;
_olex2_date_sample_data_collection 2015-01-22
_olex2_submission_special_instructions 'No special instructions were received'

loop_
_space_group_symop_operation_xyz
'x, y, z'
'-x+1/2, y+1/2, -z+1/2'
'-x, -y, -z'
'x-1/2, -y-1/2, z-1/2'

loop_
_atom_site_label
_atom_site_type_symbol
_atom_site_fract_x
_atom_site_fract_y
_atom_site_fract_z
_atom_site_U_iso_or_equiv
_atom_site_adp_type
_atom_site_occupancy
_atom_site_site_symmetry_order
_atom_site_calc_flag
_atom_site_refinement_flags_posn
_atom_site_refinement_flags_occupancy
_atom_site_disorder_assembly
_atom_site_disorder_group
Cu1 Cu 0.44363(2) 0.82861(2) 0.20009(2) 0.02890(10) Uani 1 1 d . . . .
O1 O 0.44212(14) 0.93666(13) 0.06106(8) 0.0367(4) Uani 1 1 d . . . .
O2 O 0.63315(15) 0.66777(13) 0.16276(9) 0.0385(4) Uani 1 1 d . . . .
O3 O 0.74324(16) 0.83356(14) -0.03128(9) 0.0436(5) Uani 1 1 d . . . .
O4 O 0.31258(14) 0.78617(15) 0.31712(9) 0.0410(4) Uani 1 1 d . . . .
O5 O 0.55602(18) 0.69694(18) 0.50367(9) 0.0575(6) Uani 1 1 d . . . .
O6 O 0.68311(14) 0.80922(14) 0.29856(9) 0.0369(4) Uani 1 1 d . . . .
N1 N 0.48254(17) 0.97822(15) 0.21092(9) 0.0313(4) Uani 1 1 d . . . .
N2A N 0.2865(4) 0.8957(4) 0.1891(6) 0.028(2) Uani 0.475(18) 1 d D P A 1
H2A H 0.269(5) 0.889(4) 0.2296(16) 0.034(16) Uiso 0.475 1 d D P . .
N2B N 0.2913(3) 0.8850(4) 0.1496(5) 0.0302(18) Uani 0.525(18) 1 d D P A 2
H2B H 0.305(4) 0.884(3) 0.1080(13) 0.021(12) Uiso 0.525 1 d D P . .
N3 N 0.35153(18) 0.70026(16) 0.17771(10) 0.0356(5) Uani 1 1 d . . . .
N4 N 0.54021(16) 0.80754(14) 0.11864(9) 0.0264(4) Uani 1 1 d . . . .
N5 N 0.59623(17) 0.88455(16) 0.01850(10) 0.0314(5) Uani 1 1 d . . . .
H5 H 0.587(2) 0.933(2) -0.0057(14) 0.038(8) Uiso 1 1 d . . . .
N6 N 0.49701(15) 0.79036(15) 0.30249(9) 0.0268(4) Uani 1 1 d . . . .
N7 N 0.43766(16) 0.73489(16) 0.40739(9) 0.0344(5) Uani 1 1 d . . . .
H7 H 0.381869 0.715500 0.427409 0.041 Uiso 1 1 calc R . . .
C1 C 0.5868(2) 1.0161(2) 0.22899(13) 0.0398(6) Uani 1 1 d . . . .
H1 H 0.646174 0.971265 0.242631 0.048 Uiso 1 1 calc R . . .
C2 C 0.6094(3) 1.1186(2) 0.22811(14) 0.0454(7) Uani 1 1 d . . . .
H2 H 0.682379 1.142800 0.241718 0.054 Uiso 1 1 calc R . . .
C3 C 0.5218(3) 1.1850(2) 0.20671(14) 0.0471(7) Uani 1 1 d . . . .
H3 H 0.535120 1.254661 0.204812 0.057 Uiso 1 1 calc R . . .
C4 C 0.4150(2) 1.1468(2) 0.18827(14) 0.0424(6) Uani 1 1 d . . . .
H4 H 0.354776 1.190559 0.174101 0.051 Uiso 1 1 calc R . . .
C5 C 0.3971(2) 1.04308(19) 0.19082(11) 0.0318(5) Uani 1 1 d . . . .
C6 C 0.2828(2) 0.9964(2) 0.16952(14) 0.0386(6) Uani 1 1 d . . . .
H6A H 0.243174 1.033834 0.130445 0.046 Uiso 1 1 calc R . A 2
H6B H 0.239116 1.001798 0.207449 0.046 Uiso 1 1 calc R . A 2
C7 C 0.2007(2) 0.8226(2) 0.15350(16) 0.0508(7) Uani 1 1 d . . . .
H7A H 0.132837 0.826448 0.175116 0.061 Uiso 1 1 calc R . A 1
H7B H 0.180823 0.843032 0.105504 0.061 Uiso 1 1 calc R . A 1
C8 C 0.2411(2) 0.7149(2) 0.15586(12) 0.0390(6) Uani 1 1 d . . . .
C9 C 0.1691(3) 0.6338(3) 0.13714(14) 0.0528(8) Uani 1 1 d . . . .
H9 H 0.092583 0.645020 0.121997 0.063 Uiso 1 1 calc R . . .
C10 C 0.2119(3) 0.5370(3) 0.14121(16) 0.0610(9) Uani 1 1 d . . . .
H10 H 0.164544 0.481776 0.128556 0.073 Uiso 1 1 calc R . . .
C11 C 0.3247(3) 0.5214(2) 0.16395(16) 0.0552(8) Uani 1 1 d . . . .
H11 H 0.354871 0.455970 0.167095 0.066 Uiso 1 1 calc R . . .
C12 C 0.3916(3) 0.6044(2) 0.18188(15) 0.0465(7) Uani 1 1 d . . . .
H12 H 0.468117 0.594187 0.197621 0.056 Uiso 1 1 calc R . . .
C13 C 0.5281(3) 0.6391(3) -0.02056(19) 0.0692(10) Uani 1 1 d . . . .
H13A H 0.516711 0.698657 -0.049293 0.104 Uiso 1 1 calc GR . . .
H13B H 0.479909 0.642321 0.014569 0.104 Uiso 1 1 calc GR . . .
H13C H 0.510192 0.579384 -0.048414 0.104 Uiso 1 1 calc GR . . .
C14 C 0.6507(2) 0.6343(2) 0.01336(14) 0.0444(6) Uani 1 1 d . . . .
H14A H 0.698162 0.627796 -0.022631 0.053 Uiso 1 1 calc R . . .
H14B H 0.661191 0.573395 0.041731 0.053 Uiso 1 1 calc R . . .
C15 C 0.69147(19) 0.72717(17) 0.05894(11) 0.0273(5) Uani 1 1 d . . . .
C16 C 0.8155(2) 0.7136(2) 0.09088(13) 0.0353(6) Uani 1 1 d . . . .
H16A H 0.822392 0.652917 0.119565 0.042 Uiso 1 1 calc R . . .
H16B H 0.860566 0.703259 0.054024 0.042 Uiso 1 1 calc R . . .
C17 C 0.8625(3) 0.8034(2) 0.13428(16) 0.0536(8) Uani 1 1 d . . . .
H17A H 0.863283 0.862367 0.105246 0.080 Uiso 1 1 calc GR . . .
H17B H 0.938113 0.788403 0.155868 0.080 Uiso 1 1 calc GR . . .
H17C H 0.815796 0.816594 0.169297 0.080 Uiso 1 1 calc GR . . .
C18 C 0.61946(18) 0.73364(17) 0.11765(11) 0.0271(5) Uani 1 1 d . . . .
C19 C 0.52238(19) 0.87665(17) 0.06676(11) 0.0270(5) Uani 1 1 d . . . .
C20 C 0.68149(19) 0.81931(18) 0.01215(11) 0.0284(5) Uani 1 1 d . . . .
C21 C 0.6899(4) 0.5784(3) 0.3841(3) 0.1015(16) Uani 1 1 d . . . .
H21A H 0.659394 0.588876 0.336293 0.152 Uiso 1 1 calc GR . . .
H21B H 0.632026 0.551639 0.408279 0.152 Uiso 1 1 calc GR . . .
H21C H 0.751590 0.531038 0.387298 0.152 Uiso 1 1 calc GR . . .
C22 C 0.7316(3) 0.6784(3) 0.41608(17) 0.0603(9) Uani 1 1 d . . . .
H22A H 0.794666 0.701777 0.394219 0.072 Uiso 1 1 calc R . . .
H22B H 0.759077 0.667714 0.464831 0.072 Uiso 1 1 calc R . . .
C23 C 0.64046(19) 0.76125(19) 0.40899(11) 0.0318(5) Uani 1 1 d . . . .
C24 C 0.6880(2) 0.8590(2) 0.44652(14) 0.0500(7) Uani 1 1 d . . . .
H24A H 0.716149 0.842316 0.494381 0.060 Uiso 1 1 calc R . . .
H24B H 0.751609 0.882721 0.425265 0.060 Uiso 1 1 calc R . . .
C25 C 0.6034(3) 0.9442(2) 0.4452(2) 0.0701(10) Uani 1 1 d . . . .
H25A H 0.579265 0.964987 0.398129 0.105 Uiso 1 1 calc GR . . .
H25B H 0.637706 1.000950 0.471328 0.105 Uiso 1 1 calc GR . . .
H25C H 0.539173 0.921131 0.465119 0.105 Uiso 1 1 calc GR . . .
C26 C 0.5425(2) 0.7269(2) 0.44409(12) 0.0348(6) Uani 1 1 d . . . .
C27 C 0.41221(19) 0.77173(17) 0.34017(11) 0.0282(5) Uani 1 1 d . . . .
C28 C 0.60706(19) 0.78735(17) 0.33203(11) 0.0269(5) Uani 1 1 d . . . .
O7W O 0.6196(2) 0.4449(2) 0.18678(17) 0.0780(7) Uani 1 1 d . . . .
H7WA H 0.677327 0.406685 0.188151 0.117 Uiso 1 1 d G . . .
H7WB H 0.636104 0.504730 0.175071 0.117 Uiso 1 1 d G . . .

loop_
_atom_site_aniso_label
_atom_site_aniso_U_11
_atom_site_aniso_U_22
_atom_site_aniso_U_33
_atom_site_aniso_U_23
_atom_site_aniso_U_13
_atom_site_aniso_U_12
Cu1 0.02718(16) 0.03123(17) 0.02823(16) 0.00023(12) 0.00389(11) -0.00122(12)
O1 0.0356(10) 0.0403(10) 0.0376(9) 0.0136(8) 0.0166(8) 0.0192(8)
O2 0.0411(10) 0.0344(10) 0.0420(10) 0.0174(8) 0.0123(8) 0.0101(8)
O3 0.0415(10) 0.0573(12) 0.0376(9) 0.0154(9) 0.0247(8) 0.0191(9)
O4 0.0241(9) 0.0625(12) 0.0363(9) 0.0089(9) 0.0038(7) -0.0014(8)
O5 0.0527(12) 0.0880(16) 0.0302(10) 0.0220(10) 0.0014(9) -0.0104(11)
O6 0.0273(9) 0.0509(11) 0.0338(9) 0.0056(8) 0.0093(7) -0.0063(8)
N1 0.0332(11) 0.0334(11) 0.0271(9) 0.0017(8) 0.0037(8) 0.0024(9)
N2A 0.021(2) 0.040(3) 0.025(6) 0.000(2) 0.004(2) -0.0010(18)
N2B 0.027(2) 0.045(3) 0.021(5) 0.001(2) 0.0090(18) -0.0018(17)
N3 0.0349(12) 0.0397(12) 0.0337(11) -0.0056(9) 0.0095(9) -0.0056(9)
N4 0.0280(10) 0.0270(10) 0.0258(9) 0.0061(8) 0.0092(8) 0.0049(8)
N5 0.0344(11) 0.0327(12) 0.0305(10) 0.0136(9) 0.0159(9) 0.0137(9)
N6 0.0238(10) 0.0332(11) 0.0237(9) 0.0049(8) 0.0048(7) -0.0050(8)
N7 0.0284(11) 0.0497(13) 0.0264(9) 0.0065(9) 0.0083(8) -0.0105(9)
C1 0.0349(14) 0.0397(15) 0.0416(14) 0.0032(12) -0.0044(11) 0.0008(11)
C2 0.0504(17) 0.0404(16) 0.0430(15) -0.0010(12) -0.0006(13) -0.0074(13)
C3 0.064(2) 0.0310(15) 0.0453(15) -0.0008(12) 0.0065(14) 0.0017(13)
C4 0.0490(17) 0.0365(15) 0.0424(14) 0.0004(12) 0.0089(12) 0.0113(12)
C5 0.0340(13) 0.0389(14) 0.0238(11) -0.0013(10) 0.0086(10) 0.0080(11)
C6 0.0309(13) 0.0447(16) 0.0409(13) 0.0033(12) 0.0075(11) 0.0109(11)
C7 0.0305(14) 0.066(2) 0.0516(17) -0.0085(14) -0.0088(12) -0.0027(13)
C8 0.0377(14) 0.0524(16) 0.0259(11) -0.0028(11) 0.0017(10) -0.0079(12)
C9 0.0468(17) 0.066(2) 0.0423(15) -0.0023(15) -0.0049(13) -0.0201(16)
C10 0.077(2) 0.058(2) 0.0472(17) -0.0041(15) 0.0065(16) -0.0330(18)
C11 0.072(2) 0.0402(17) 0.0571(18) -0.0044(14) 0.0233(16) -0.0147(15)
C12 0.0434(16) 0.0465(17) 0.0528(16) -0.0041(13) 0.0179(13) -0.0056(13)
C13 0.067(2) 0.061(2) 0.072(2) -0.0181(18) -0.0147(18) -0.0092(18)
C14 0.0521(17) 0.0370(15) 0.0439(15) -0.0086(12) 0.0063(13) 0.0057(13)
C15 0.0279(12) 0.0261(12) 0.0286(11) 0.0009(9) 0.0070(9) 0.0078(9)
C16 0.0292(13) 0.0392(14) 0.0392(13) 0.0087(11) 0.0103(11) 0.0124(11)
C17 0.0400(16) 0.0544(19) 0.0623(19) 0.0097(15) -0.0062(14) -0.0062(14)
C18 0.0251(11) 0.0269(12) 0.0296(11) 0.0026(9) 0.0049(9) 0.0020(9)
C19 0.0269(12) 0.0284(12) 0.0269(11) 0.0029(9) 0.0082(9) 0.0041(9)
C20 0.0274(12) 0.0328(13) 0.0255(11) 0.0032(9) 0.0054(9) 0.0091(10)
C21 0.114(4) 0.048(2) 0.156(4) 0.015(3) 0.065(3) 0.023(2)
C22 0.0535(19) 0.074(2) 0.0547(18) 0.0270(16) 0.0133(15) 0.0266(17)
C23 0.0256(12) 0.0416(14) 0.0277(11) 0.0056(10) 0.0023(9) -0.0007(10)
C24 0.0417(16) 0.072(2) 0.0358(14) -0.0076(14) 0.0041(12) -0.0244(15)
C25 0.086(3) 0.0456(19) 0.083(2) -0.0229(17) 0.028(2) -0.0208(18)
C26 0.0386(14) 0.0390(14) 0.0266(12) 0.0046(10) 0.0040(10) -0.0080(11)
C27 0.0289(12) 0.0300(13) 0.0258(11) -0.0002(9) 0.0047(9) -0.0059(10)
C28 0.0276(12) 0.0250(11) 0.0281(11) 0.0006(9) 0.0044(9) -0.0025(9)
O7W 0.0531(14) 0.0605(16) 0.120(2) 0.0070(16) 0.0116(15) 0.0115(12)

loop_
_atom_type_symbol
_atom_type_description
_atom_type_scat_dispersion_real
_atom_type_scat_dispersion_imag
_atom_type_scat_source
C C 0.0033 0.0016 'International Tables Vol C Tables 4.2.6.8 and 6.1.1.4'
H H 0.0000 0.0000 'International Tables Vol C Tables 4.2.6.8 and 6.1.1.4'
Cu Cu 0.3201 1.2651 'International Tables Vol C Tables 4.2.6.8 and 6.1.1.4'
N N 0.0061 0.0033 'International Tables Vol C Tables 4.2.6.8 and 6.1.1.4'
O O 0.0106 0.0060 'International Tables Vol C Tables 4.2.6.8 and 6.1.1.4'

loop_
_exptl_crystal_face_index_h
_exptl_crystal_face_index_k
_exptl_crystal_face_index_l
_exptl_crystal_face_perp_dist
_exptl_oxdiff_crystal_face_indexfrac_h
_exptl_oxdiff_crystal_face_indexfrac_k
_exptl_oxdiff_crystal_face_indexfrac_l
_exptl_oxdiff_crystal_face_x
_exptl_oxdiff_crystal_face_y
_exptl_oxdiff_crystal_face_z
-15 6 13 0.1813 -15.0004 5.9986 13.0229 0.1937 0.7835 0.6039
14 4 9 0.1619 14.0047 4.0107 8.9710 -0.2229 -0.8750 0.3581
-12 -6 -14 0.1873 -12.0055 -6.0119 -13.9729 0.2158 0.7894 -0.5724
4 -10 -23 0.2086 3.9958 -10.0083 -22.9991 0.0076 -0.0817 -0.9986
-3 -1 27 0.2370 -2.9863 -0.9891 26.9989 -0.5807 0.1478 0.7792
0 19 0 0.2233 -0.0127 18.9994 -0.0045 0.8164 -0.2246 0.5804
-1 -17 12 0.2029 -0.9828 -16.9944 12.0028 -0.9742 0.2420 -0.1602
10 14 3 0.1372 9.9942 14.0057 2.9775 0.3933 -0.7518 0.4942
-12 -12 6 0.1132 -11.9913 -12.0026 6.0234 -0.4723 0.8317 -0.1609
13 6 -18 0.2327 12.9895 5.9978 -18.0207 0.4582 -0.8018 -0.3815
-7 16 10 0.1987 -7.0070 16.0007 10.0066 0.5729 0.2040 0.8021
-9 16 -1 0.2287 -9.0130 15.9947 -0.9869 0.8383 0.3361 0.4795
-12 12 12 0.1670 -12.0043 11.9993 12.0162 0.4299 0.5394 0.7507
15 -8 2 0.1845 15.0094 -7.9916 1.9738 -0.6023 -0.7813 -0.2189
12 12 0 0.1157 11.9944 12.0053 -0.0249 0.3432 -0.8403 0.3394
-14 -10 8 0.1132 -13.9921 -10.0027 8.0261 -0.4006 0.9216 -0.0358
1 1 -27 0.2965 0.9859 0.9881 -26.9952 0.6094 -0.0314 -0.7747
-1 -1 27 0.2337 -0.9859 -0.9881 26.9952 -0.6094 0.0314 0.7747
-13 12 0 0.1974 -13.0106 11.9934 0.0211 0.7024 0.6148 0.3961
13 -12 2 0.1706 13.0116 -11.9925 1.9784 -0.7454 -0.6176 -0.3366
-11 -11 15 0.1490 -10.9873 -10.9980 15.0190 -0.6373 0.7488 0.1350
13 0 14 0.1799 13.0097 0.0126 13.9725 -0.4880 -0.7767 0.3869
1 -5 -26 0.2255 0.9904 -5.0112 -25.9940 0.3301 0.0381 -0.9282
12 -13 4 0.1653 12.0131 -12.9920 3.9800 -0.8171 -0.5505 -0.3054

loop_
_geom_angle_atom_site_label_1
_geom_angle_atom_site_label_2
_geom_angle_atom_site_label_3
_geom_angle
N1 Cu1 N2A 77.75(14)
N1 Cu1 N2B 82.84(15)
N1 Cu1 N3 160.06(9)
N1 Cu1 N4 93.60(7)
N1 Cu1 N6 95.82(8)
N2A Cu1 N4 124.7(3)
N2A Cu1 N6 110.5(3)
N2B Cu1 N4 103.2(3)
N3 Cu1 N2A 82.78(16)
N3 Cu1 N2B 77.49(15)
N3 Cu1 N4 93.96(8)
N3 Cu1 N6 94.97(8)
N6 Cu1 N2B 132.0(3)
N6 Cu1 N4 124.74(7)
C1 N1 Cu1 125.36(17)
C1 N1 C5 118.7(2)
C5 N1 Cu1 115.57(17)
Cu1 N2A H2A 102(4)
C6 N2A Cu1 115.6(3)
C6 N2A H2A 111(4)
C6 N2A C7 119.7(5)
C7 N2A Cu1 109.0(4)
C7 N2A H2A 97(4)
Cu1 N2B H2B 100(3)
C6 N2B Cu1 108.0(4)
C6 N2B H2B 107(3)
C7 N2B Cu1 114.0(3)
C7 N2B H2B 108(3)
C7 N2B C6 118.5(5)
C8 N3 Cu1 115.34(18)
C8 N3 C12 118.6(2)
C12 N3 Cu1 126.00(19)
C18 N4 Cu1 124.29(14)
C19 N4 Cu1 115.59(14)
C19 N4 C18 120.06(18)
C19 N5 H5 115(2)
C20 N5 H5 119(2)
C20 N5 C19 125.4(2)
C27 N6 Cu1 114.74(15)
C28 N6 Cu1 123.97(14)
C28 N6 C27 121.24(18)
C26 N7 H7 117.2
C26 N7 C27 125.70(19)
C27 N7 H7 117.2
N1 C1 H1 118.8
N1 C1 C2 122.5(3)
C2 C1 H1 118.8
C1 C2 H2 120.6
C1 C2 C3 118.8(3)
C3 C2 H2 120.6
C2 C3 H3 120.5
C4 C3 C2 119.0(3)
C4 C3 H3 120.5
C3 C4 H4 120.2
C3 C4 C5 119.7(3)
C5 C4 H4 120.2
N1 C5 C4 121.4(2)
N1 C5 C6 116.4(2)
C4 C5 C6 122.2(2)
N2A C6 C5 109.0(3)
N2B C6 H6A 109.3
N2B C6 H6B 109.3
C5 C6 N2B 111.8(2)
C5 C6 H6A 109.3
C5 C6 H6B 109.3
H6A C6 H6B 107.9
N2A C7 H7A 108.9
N2A C7 H7B 108.9
N2B C7 C8 108.3(3)
H7A C7 H7B 107.7
C8 C7 N2A 113.4(3)
C8 C7 H7A 108.9
C8 C7 H7B 108.9
N3 C8 C7 116.4(2)
N3 C8 C9 121.3(3)
C9 C8 C7 122.3(3)
C8 C9 H9 120.4
C10 C9 C8 119.1(3)
C10 C9 H9 120.4
C9 C10 H10 120.0
C9 C10 C11 119.9(3)
C11 C10 H10 120.0
C10 C11 H11 120.8
C12 C11 C10 118.3(3)
C12 C11 H11 120.8
N3 C12 C11 122.7(3)
N3 C12 H12 118.6
C11 C12 H12 118.6
H13A C13 H13B 109.5
H13A C13 H13C 109.5
H13B C13 H13C 109.5
C14 C13 H13A 109.5
C14 C13 H13B 109.5
C14 C13 H13C 109.5
C13 C14 H14A 108.6
C13 C14 H14B 108.6
C13 C14 C15 114.8(2)
H14A C14 H14B 107.5
C15 C14 H14A 108.6
C15 C14 H14B 108.6
C16 C15 C14 110.27(19)
C16 C15 C18 108.59(18)
C18 C15 C14 108.1(2)
C20 C15 C14 107.1(2)
C20 C15 C16 108.94(19)
C20 C15 C18 113.89(18)
C15 C16 H16A 108.9
C15 C16 H16B 108.9
H16A C16 H16B 107.7
C17 C16 C15 113.2(2)
C17 C16 H16A 108.9
C17 C16 H16B 108.9
C16 C17 H17A 109.5
C16 C17 H17B 109.5
C16 C17 H17C 109.5
H17A C17 H17B 109.5
H17A C17 H17C 109.5
H17B C17 H17C 109.5
O2 C18 N4 120.8(2)
O2 C18 C15 117.85(19)
N4 C18 C15 121.33(19)
O1 C19 N4 122.00(19)
O1 C19 N5 117.1(2)
N4 C19 N5 120.88(19)
O3 C20 N5 120.6(2)
O3 C20 C15 122.9(2)
N5 C20 C15 116.43(19)
H21A C21 H21B 109.5
H21A C21 H21C 109.5
H21B C21 H21C 109.5
C22 C21 H21A 109.5
C22 C21 H21B 109.5
C22 C21 H21C 109.5
C21 C22 H22A 108.9
C21 C22 H22B 108.9
C21 C22 C23 113.2(3)
H22A C22 H22B 107.8
C23 C22 H22A 108.9
C23 C22 H22B 108.9
C22 C23 C24 109.9(2)
C22 C23 C28 109.0(2)
C26 C23 C22 109.6(2)
C26 C23 C24 106.8(2)
C26 C23 C28 113.82(19)
C28 C23 C24 107.7(2)
C23 C24 H24A 108.7
C23 C24 H24B 108.7
H24A C24 H24B 107.6
C25 C24 C23 114.2(2)
C25 C24 H24A 108.7
C25 C24 H24B 108.7
C24 C25 H25A 109.5
C24 C25 H25B 109.5
C24 C25 H25C 109.5
H25A C25 H25B 109.5
H25A C25 H25C 109.5
H25B C25 H25C 109.5
O5 C26 N7 120.9(2)
O5 C26 C23 121.9(2)
N7 C26 C23 117.14(19)
O4 C27 N6 122.4(2)
O4 C27 N7 117.8(2)
N6 C27 N7 119.8(2)
O6 C28 N6 120.9(2)
O6 C28 C23 117.8(2)
N6 C28 C23 121.18(18)
H7WA O7W H7WB 109.5

loop_
_geom_bond_atom_site_label_1
_geom_bond_atom_site_label_2
_geom_bond_distance
Cu1 N1 2.022(2)
Cu1 N2A 2.057(5)
Cu1 N2B 2.074(5)
Cu1 N3 2.024(2)
Cu1 N4 2.1171(17)
Cu1 N6 2.0686(18)
O1 C19 1.234(3)
O2 C18 1.228(3)
O3 C20 1.218(3)
O4 C27 1.224(3)
O5 C26 1.216(3)
O6 C28 1.230(3)
N1 C1 1.340(3)
N1 C5 1.343(3)
N2A H2A 0.85(2)
N2A C6 1.375(5)
N2A C7 1.498(7)
N2B H2B 0.850(19)
N2B C6 1.520(7)
N2B C7 1.369(5)
N3 C8 1.340(3)
N3 C12 1.345(4)
N4 C18 1.358(3)
N4 C19 1.353(3)
N5 H5 0.79(3)
N5 C19 1.387(3)
N5 C20 1.351(3)
N6 C27 1.360(3)
N6 C28 1.357(3)
N7 H7 0.8600
N7 C26 1.352(3)
N7 C27 1.389(3)
C1 H1 0.9300
C1 C2 1.372(4)
C2 H2 0.9300
C2 C3 1.378(4)
C3 H3 0.9300
C3 C4 1.370(4)
C4 H4 0.9300
C4 C5 1.380(4)
C5 C6 1.499(4)
C6 H6A 0.9700
C6 H6B 0.9700
C7 H7A 0.9700
C7 H7B 0.9700
C7 C8 1.492(4)
C8 C9 1.383(4)
C9 H9 0.9300
C9 C10 1.369(5)
C10 H10 0.9300
C10 C11 1.371(5)
C11 H11 0.9300
C11 C12 1.367(4)
C12 H12 0.9300
C13 H13A 0.9600
C13 H13B 0.9600
C13 H13C 0.9600
C13 C14 1.517(4)
C14 H14A 0.9700
C14 H14B 0.9700
C14 C15 1.545(3)
C15 C16 1.532(3)
C15 C18 1.534(3)
C15 C20 1.510(3)
C16 H16A 0.9700
C16 H16B 0.9700
C16 C17 1.511(4)
C17 H17A 0.9600
C17 H17B 0.9600
C17 H17C 0.9600
C21 H21A 0.9600
C21 H21B 0.9600
C21 H21C 0.9600
C21 C22 1.506(5)
C22 H22A 0.9700
C22 H22B 0.9700
C22 C23 1.531(4)
C23 C24 1.543(4)
C23 C26 1.511(3)
C23 C28 1.535(3)
C24 H24A 0.9700
C24 H24B 0.9700
C24 C25 1.506(5)
C25 H25A 0.9600
C25 H25B 0.9600
C25 H25C 0.9600
O7W H7WA 0.8503
O7W H7WB 0.8496

loop_
_geom_hbond_atom_site_label_D
_geom_hbond_atom_site_label_H
_geom_hbond_atom_site_label_A
_geom_hbond_distance_DH
_geom_hbond_distance_HA
_geom_hbond_distance_DA
_geom_hbond_angle_DHA
_geom_hbond_site_symmetry_A
N2A H2A O4 0.85(2) 2.18(4) 2.860(10) 137(5) .
N2B H2B O1 0.850(19) 2.11(3) 2.761(8) 133(4) .
N5 H5 O1 0.79(3) 2.03(3) 2.814(3) 175(3) 3_675
N7 H7 O3 0.86 2.05 2.910(2) 176.1 4_576
O7W H7WA O6 0.85 2.09 2.935(3) 174.4 2_645
O7W H7WB O2 0.85 2.15 2.971(3) 161.5 .

loop_
_geom_torsion_atom_site_label_1
_geom_torsion_atom_site_label_2
_geom_torsion_atom_site_label_3
_geom_torsion_atom_site_label_4
_geom_torsion
Cu1 N1 C1 C2 172.67(19)
Cu1 N1 C5 C4 -172.74(18)
Cu1 N1 C5 C6 5.5(2)
Cu1 N2A C6 C5 -24.6(8)
Cu1 N2A C7 C8 18.3(7)
Cu1 N2B C6 C5 25.0(5)
Cu1 N2B C7 C8 -31.8(7)
Cu1 N3 C8 C7 -2.2(3)
Cu1 N3 C8 C9 178.33(19)
Cu1 N3 C12 C11 -178.0(2)
Cu1 N4 C18 O2 6.2(3)
Cu1 N4 C18 C15 -176.11(15)
Cu1 N4 C19 O1 -12.1(3)
Cu1 N4 C19 N5 166.13(17)
Cu1 N6 C27 O4 -6.8(3)
Cu1 N6 C27 N7 173.16(17)
Cu1 N6 C28 O6 1.0(3)
Cu1 N6 C28 C23 178.23(16)
N1 C1 C2 C3 -1.2(4)
N1 C5 C6 N2A 12.4(6)
N1 C5 C6 N2B -20.9(5)
N2A C7 C8 N3 -11.2(6)
N2A C7 C8 C9 168.3(5)
N2B C7 C8 N3 22.4(6)
N2B C7 C8 C9 -158.1(5)
N3 C8 C9 C10 0.1(4)
C1 N1 C5 C4 0.3(3)
C1 N1 C5 C6 178.5(2)
C1 C2 C3 C4 1.2(4)
C2 C3 C4 C5 -0.6(4)
C3 C4 C5 N1 -0.2(4)
C3 C4 C5 C6 -178.3(2)
C4 C5 C6 N2A -169.3(6)
C4 C5 C6 N2B 157.3(4)
C5 N1 C1 C2 0.4(4)
C6 N2A C7 C8 154.5(6)
C6 N2B C7 C8 -160.7(5)
C7 N2A C6 C5 -158.2(6)
C7 N2B C6 C5 156.5(5)
C7 C8 C9 C10 -179.4(3)
C8 N3 C12 C11 0.8(4)
C8 C9 C10 C11 0.3(4)
C9 C10 C11 C12 -0.2(4)
C10 C11 C12 N3 -0.4(4)
C12 N3 C8 C7 178.9(2)
C12 N3 C8 C9 -0.6(4)
C13 C14 C15 C16 179.5(3)
C13 C14 C15 C18 60.9(3)
C13 C14 C15 C20 -62.1(3)
C14 C15 C16 C17 178.0(2)
C14 C15 C18 O2 69.8(3)
C14 C15 C18 N4 -107.9(2)
C14 C15 C20 O3 -70.6(3)
C14 C15 C20 N5 106.6(2)
C16 C15 C18 O2 -49.8(3)
C16 C15 C18 N4 132.5(2)
C16 C15 C20 O3 48.7(3)
C16 C15 C20 N5 -134.2(2)
C18 N4 C19 O1 170.7(2)
C18 N4 C19 N5 -11.1(3)
C18 C15 C16 C17 -63.8(3)
C18 C15 C20 O3 170.0(2)
C18 C15 C20 N5 -12.8(3)
C19 N4 C18 O2 -176.8(2)
C19 N4 C18 C15 0.8(3)
C19 N5 C20 O3 -178.8(2)
C19 N5 C20 C15 4.0(4)
C20 N5 C19 O1 -172.8(2)
C20 N5 C19 N4 8.8(4)
C20 C15 C16 C17 60.8(3)
C20 C15 C18 O2 -171.4(2)
C20 C15 C18 N4 10.9(3)
C21 C22 C23 C24 176.8(3)
C21 C22 C23 C26 59.8(3)
C21 C22 C23 C28 -65.4(3)
C22 C23 C24 C25 -177.6(2)
C22 C23 C26 O5 52.6(3)
C22 C23 C26 N7 -130.2(3)
C22 C23 C28 O6 -52.4(3)
C22 C23 C28 N6 130.3(2)
C24 C23 C26 O5 -66.4(3)
C24 C23 C26 N7 110.8(3)
C24 C23 C28 O6 66.8(3)
C24 C23 C28 N6 -110.6(2)
C26 N7 C27 O4 -171.1(2)
C26 N7 C27 N6 9.0(4)
C26 C23 C24 C25 -58.8(3)
C26 C23 C28 O6 -175.1(2)
C26 C23 C28 N6 7.6(3)
C27 N6 C28 O6 -176.3(2)
C27 N6 C28 C23 0.9(3)
C27 N7 C26 O5 177.4(3)
C27 N7 C26 C23 0.2(4)
C28 N6 C27 O4 170.8(2)
C28 N6 C27 N7 -9.3(3)
C28 C23 C24 C25 63.8(3)
C28 C23 C26 O5 175.0(2)
C28 C23 C26 N7 -7.9(3)
